data_2013818
loop_
_publ_author_name
'Mao-Lin Hu'
'Hong-Ping Xiao'
'Ji-Xin Yuan'

_publ_section_title
;
 Polymeric aqua(\m~4~-dihydrogen
 benzene-1,2,4,5-tetracarboxylato)(1,10-phenanthroline)cobalt(II)
;
_journal_issue 3
_journal_name_full 'Acta Crystallographica Section C'
_journal_page_first m112
_journal_page_last m113
_journal_paper_doi 10.1107/S0108270103029445
_journal_volume 60
_journal_year 2004
_chemical_formula_iupac '[Co (C10 H4 O8) (C12 H8 N2) (H2 O)]'
_chemical_formula_moiety 'C22 H14 Co N2 O9'
_chemical_formula_sum 'C22 H14 Co N2 O9'
_chemical_formula_weight 509.28
_chemical_name_systematic
;
poly[[aqua(1,10-phenanthroline)cobalt(II)]-\m~4~-dihydrogen benzene-1,2,4,5-
tetracarboxylato]
;
_space_group_IT_number 2
_symmetry_cell_setting triclinic
_symmetry_space_group_name_Hall '-P 1'
_symmetry_space_group_name_H-M 'P -1'
_atom_sites_solution_hydrogens geom
_atom_sites_solution_primary direct
_atom_sites_solution_secondary difmap
_audit_creation_method SHELXL-97
_cell_angle_alpha 86.8080(10)
_cell_angle_beta 72.1410(10)
_cell_angle_gamma 64.9280(10)
_cell_formula_units_Z 2
_cell_length_a 9.6876(9)
_cell_length_b 10.2079(10)
_cell_length_c 11.3561(11)
_cell_measurement_reflns_used 248
_cell_measurement_temperature 273(2)
_cell_measurement_theta_max 22.98
_cell_measurement_theta_min 2.37
_cell_volume 964.58(16)
_computing_cell_refinement SMART
_computing_data_collection 'SMART (Bruker, 2000)'
_computing_data_reduction 'SAINT (Bruker, 2000)'
_computing_molecular_graphics SHELXTL
_computing_publication_material SHELXTL
_computing_structure_refinement SHELXTL
_computing_structure_solution 'SHELXTL (Bruker, 2000)'
_diffrn_ambient_temperature 273(2)
_diffrn_measured_fraction_theta_full 0.99
_diffrn_measured_fraction_theta_max 0.99
_diffrn_measurement_device_type 'Bruker SMART CCD area-detector'
_diffrn_measurement_method '\f and \w scans'
_diffrn_radiation_monochromator graphite
_diffrn_radiation_source 'fine-focus sealed tube'
_diffrn_radiation_type MoK\a
_diffrn_radiation_wavelength 0.71073
_diffrn_reflns_av_R_equivalents 0.0122
_diffrn_reflns_av_sigmaI/netI 0.0183
_diffrn_reflns_limit_h_max 11
_diffrn_reflns_limit_h_min -11
_diffrn_reflns_limit_k_max 11
_diffrn_reflns_limit_k_min -12
_diffrn_reflns_limit_l_max 13
_diffrn_reflns_limit_l_min -13
_diffrn_reflns_number 6669
_diffrn_reflns_theta_full 25.05
_diffrn_reflns_theta_max 25.05
_diffrn_reflns_theta_min 1.89
_exptl_absorpt_coefficient_mu 0.954
_exptl_absorpt_correction_T_max 0.722
_exptl_absorpt_correction_T_min 0.571
_exptl_absorpt_correction_type multi-scan
_exptl_absorpt_process_details '(SADABS; Bruker, 2000)'
_exptl_crystal_colour red
_exptl_crystal_density_diffrn 1.753
_exptl_crystal_density_method 'not measured'
_exptl_crystal_description prism
_exptl_crystal_F_000 518
_exptl_crystal_size_max 0.59
_exptl_crystal_size_mid 0.55
_exptl_crystal_size_min 0.34
_refine_diff_density_max 0.277
_refine_diff_density_min -0.293
_refine_ls_extinction_coef 0.0414(17)
_refine_ls_extinction_expression Fc^*^=kFc[1+0.001xFc^2^\l^3^/sin(2\q)]^-1/4^
_refine_ls_extinction_method SHELXL97
_refine_ls_goodness_of_fit_ref 1.070
_refine_ls_hydrogen_treatment mixed
_refine_ls_matrix_type full
_refine_ls_number_parameters 315
_refine_ls_number_reflns 3371
_refine_ls_number_restraints 1
_refine_ls_restrained_S_all 1.070
_refine_ls_R_factor_all 0.0259
_refine_ls_R_factor_gt 0.0252
_refine_ls_shift/su_max 0.001
_refine_ls_shift/su_mean 0.000
_refine_ls_structure_factor_coef Fsqd
_refine_ls_weighting_details 'calc w=1/[\s^2^(Fo^2^)+(0.0313P)^2^+0.522P] where P=(Fo^2^+2Fc^2^)/3'
_refine_ls_weighting_scheme calc
_refine_ls_wR_factor_gt 0.0651
_refine_ls_wR_factor_ref 0.0656
_reflns_number_gt 3215
_reflns_number_total 3371
_reflns_threshold_expression I>2\s(I)
_cod_data_source_file na1629.cif
_cod_data_source_block I
_cod_original_sg_symbol_Hall '-P1 '
_cod_original_sg_symbol_H-M P-1
_cod_database_code 2013818
_cod_database_fobs_code 2013818

loop_
_symmetry_equiv_pos_as_xyz
'x, y, z'
'-x, -y, -z'

loop_
_atom_site_label
_atom_site_fract_x
_atom_site_fract_y
_atom_site_fract_z
_atom_site_U_iso_or_equiv
_atom_site_adp_type
_atom_site_calc_flag
_atom_site_refinement_flags
_atom_site_occupancy
_atom_site_disorder_assembly
_atom_site_disorder_group
_atom_site_type_symbol
Co1 0.03047(3) 0.64435(2) 0.26583(2) 0.01981(10) Uani d . 1 . . Co
O1 -0.15217(15) 0.58018(14) 0.36161(11) 0.0274(3) Uani d . 1 . . O
O2 -0.24254(18) 0.55106(18) 0.21105(12) 0.0379(4) Uani d . 1 . . O
H2 -0.1881 0.5914 0.1709 0.057 Uiso calc R 1 . . H
O3 -0.31281(14) 0.65972(13) 0.65043(12) 0.0255(3) Uani d . 1 . . O
O4 -0.15180(14) 0.42311(13) 0.59928(11) 0.0232(3) Uani d . 1 . . O
O5 -0.07601(15) 0.68519(13) 0.12147(11) 0.0256(3) Uani d . 1 . . O
O6 -0.19525(18) 0.76792(14) -0.02205(12) 0.0340(3) Uani d . 1 . . O
O7 0.37471(16) 1.00736(15) -0.20818(14) 0.0391(4) Uani d . 1 . . O
O8 0.38653(17) 0.78590(15) -0.21772(15) 0.0440(4) Uani d . 1 . . O
H8 0.4760 0.7671 -0.2666 0.066 Uiso calc R 1 . . H
O9 0.18396(17) 0.44222(14) 0.16821(13) 0.0320(3) Uani d D 1 . . O
H9 0.2270 0.3861 0.2142 0.048 Uiso calc R 1 . . H
N1 -0.10232(18) 0.85251(15) 0.36087(13) 0.0239(3) Uani d . 1 . . N
N2 0.19074(17) 0.73961(16) 0.19143(13) 0.0234(3) Uani d . 1 . . N
C1 -0.2458(2) 0.9054(2) 0.44578(18) 0.0336(4) Uani d . 1 . . C
H1 -0.3007 0.8474 0.4663 0.040 Uiso calc R 1 . . H
C2 -0.3181(3) 1.0449(2) 0.5059(2) 0.0437(5) Uani d . 1 . . C
H2A -0.4195 1.0788 0.5647 0.052 Uiso calc R 1 . . H
C3 -0.2382(3) 1.1305(2) 0.4771(2) 0.0450(6) Uani d . 1 . . C
H3 -0.2855 1.2238 0.5160 0.054 Uiso calc R 1 . . H
C4 -0.0847(3) 1.0783(2) 0.38913(18) 0.0348(5) Uani d . 1 . . C
C5 0.0121(3) 1.1573(2) 0.3574(2) 0.0442(6) Uani d . 1 . . C
H5 -0.0288 1.2509 0.3942 0.053 Uiso calc R 1 . . H
C6 0.1603(3) 1.0987(2) 0.2760(2) 0.0438(6) Uani d . 1 . . C
H6 0.2206 1.1522 0.2581 0.053 Uiso calc R 1 . . H
C7 0.2283(3) 0.9555(2) 0.21557(18) 0.0330(4) Uani d . 1 . . C
C8 0.3838(3) 0.8874(3) 0.1315(2) 0.0426(5) Uani d . 1 . . C
H8A 0.4494 0.9358 0.1105 0.051 Uiso calc R 1 . . H
C9 0.4380(3) 0.7500(3) 0.0809(2) 0.0424(5) Uani d . 1 . . C
H9A 0.5414 0.7034 0.0260 0.051 Uiso calc R 1 . . H
C10 0.3374(2) 0.6799(2) 0.11196(18) 0.0329(4) Uani d . 1 . . C
H10 0.3752 0.5869 0.0752 0.040 Uiso calc R 1 . . H
C11 0.1359(2) 0.87599(19) 0.24367(16) 0.0239(4) Uani d . 1 . . C
C12 -0.0216(2) 0.93725(18) 0.33264(16) 0.0247(4) Uani d . 1 . . C
C13 -0.2456(2) 0.55366(18) 0.32534(16) 0.0214(4) Uani d . 1 . . C
C14 -0.37430(19) 0.52296(17) 0.41623(15) 0.0191(3) Uani d . 1 . . C
C15 -0.38829(19) 0.52132(17) 0.54273(15) 0.0182(3) Uani d . 1 . . C
C16 -0.5140(2) 0.49829(17) 0.62414(15) 0.0201(3) Uani d . 1 . . C
H16 -0.5241 0.4970 0.7083 0.024 Uiso calc R 1 . . H
C17 -0.27171(19) 0.53728(17) 0.59906(14) 0.0185(3) Uani d . 1 . . C
C18 -0.1196(2) 0.77691(17) 0.04299(15) 0.0204(3) Uani d . 1 . . C
C19 -0.0615(2) 0.89547(17) 0.02549(15) 0.0194(3) Uani d . 1 . . C
C20 0.0892(2) 0.86184(18) -0.05910(15) 0.0211(3) Uani d . 1 . . C
H20 0.1498 0.7689 -0.0993 0.025 Uiso calc R 1 . . H
C21 0.1519(2) 0.96457(18) -0.08526(15) 0.0204(3) Uani d . 1 . . C
C22 0.3159(2) 0.92358(19) -0.17620(16) 0.0239(4) Uani d . 1 . . C
H9B 0.171(3) 0.393(2) 0.1223(18) 0.042(6) Uiso d D 1 . . H

loop_
_atom_site_aniso_label
_atom_site_aniso_U_11
_atom_site_aniso_U_22
_atom_site_aniso_U_33
_atom_site_aniso_U_12
_atom_site_aniso_U_13
_atom_site_aniso_U_23
Co1 0.01856(14) 0.02002(14) 0.02412(15) -0.01067(10) -0.00741(10) 0.00112(9)
O1 0.0270(7) 0.0426(8) 0.0246(6) -0.0253(6) -0.0099(5) 0.0082(5)
O2 0.0484(9) 0.0664(10) 0.0230(7) -0.0466(8) -0.0131(6) 0.0136(6)
O3 0.0231(6) 0.0226(6) 0.0322(7) -0.0096(5) -0.0100(5) -0.0036(5)
O4 0.0202(6) 0.0237(6) 0.0264(6) -0.0069(5) -0.0111(5) -0.0006(5)
O5 0.0317(7) 0.0300(7) 0.0274(7) -0.0217(6) -0.0149(5) 0.0121(5)
O6 0.0517(9) 0.0355(7) 0.0354(7) -0.0293(7) -0.0268(7) 0.0105(6)
O7 0.0302(7) 0.0365(8) 0.0486(9) -0.0213(6) 0.0018(6) -0.0032(6)
O8 0.0297(8) 0.0295(7) 0.0564(10) -0.0136(6) 0.0129(7) -0.0142(7)
O9 0.0407(8) 0.0237(7) 0.0342(7) -0.0098(6) -0.0200(6) -0.0038(6)
N1 0.0235(8) 0.0233(7) 0.0244(7) -0.0080(6) -0.0098(6) 0.0016(6)
N2 0.0233(8) 0.0249(7) 0.0256(7) -0.0128(6) -0.0091(6) 0.0032(6)
C1 0.0260(10) 0.0363(11) 0.0324(10) -0.0076(8) -0.0090(8) 0.0009(8)
C2 0.0352(12) 0.0395(12) 0.0359(11) 0.0021(10) -0.0085(9) -0.0053(9)
C3 0.0565(14) 0.0248(10) 0.0377(11) 0.0024(10) -0.0206(11) -0.0065(8)
C4 0.0538(13) 0.0213(9) 0.0323(10) -0.0108(9) -0.0255(10) 0.0040(8)
C5 0.0801(18) 0.0235(10) 0.0433(12) -0.0257(11) -0.0338(13) 0.0064(9)
C6 0.0784(17) 0.0380(12) 0.0457(13) -0.0425(12) -0.0371(13) 0.0176(10)
C7 0.0496(12) 0.0381(11) 0.0329(10) -0.0320(10) -0.0247(9) 0.0156(8)
C8 0.0484(13) 0.0621(15) 0.0435(12) -0.0443(12) -0.0222(10) 0.0211(11)
C9 0.0290(11) 0.0589(14) 0.0435(12) -0.0255(10) -0.0084(9) 0.0112(10)
C10 0.0274(10) 0.0361(10) 0.0333(10) -0.0144(8) -0.0052(8) 0.0016(8)
C11 0.0323(10) 0.0246(9) 0.0239(9) -0.0161(8) -0.0161(8) 0.0064(7)
C12 0.0349(10) 0.0204(8) 0.0242(9) -0.0116(8) -0.0170(8) 0.0042(7)
C13 0.0226(9) 0.0219(8) 0.0230(9) -0.0123(7) -0.0076(7) 0.0028(6)
C14 0.0179(8) 0.0171(8) 0.0232(8) -0.0082(7) -0.0066(7) 0.0019(6)
C15 0.0164(8) 0.0161(8) 0.0234(8) -0.0070(6) -0.0078(6) 0.0012(6)
C16 0.0217(8) 0.0222(8) 0.0188(8) -0.0112(7) -0.0070(7) 0.0027(6)
C17 0.0168(8) 0.0238(9) 0.0166(8) -0.0113(7) -0.0040(6) 0.0021(6)
C18 0.0212(8) 0.0214(8) 0.0183(8) -0.0101(7) -0.0039(7) -0.0006(6)
C19 0.0232(8) 0.0208(8) 0.0184(8) -0.0112(7) -0.0099(7) 0.0038(6)
C20 0.0234(9) 0.0180(8) 0.0220(8) -0.0091(7) -0.0068(7) 0.0005(6)
C21 0.0211(9) 0.0228(8) 0.0194(8) -0.0102(7) -0.0084(7) 0.0025(6)
C22 0.0231(9) 0.0258(9) 0.0239(9) -0.0110(7) -0.0080(7) 0.0014(7)

loop_
_atom_type_symbol
_atom_type_description
_atom_type_scat_dispersion_real
_atom_type_scat_dispersion_imag
_atom_type_scat_source
C C 0.0033 0.0016 'International Tables Vol C Tables 4.2.6.8 and 6.1.1.4'
H H 0.0000 0.0000 'International Tables Vol C Tables 4.2.6.8 and 6.1.1.4'
N N 0.0061 0.0033 'International Tables Vol C Tables 4.2.6.8 and 6.1.1.4'
O O 0.0106 0.0060 'International Tables Vol C Tables 4.2.6.8 and 6.1.1.4'
Co Co 0.3494 0.9721 'International Tables Vol C Tables 4.2.6.8 and 6.1.1.4'

loop_
_geom_angle_atom_site_label_1
_geom_angle_atom_site_label_2
_geom_angle_atom_site_label_3
_geom_angle_site_symmetry_1
_geom_angle_site_symmetry_3
_geom_angle
_geom_angle_publ_flag
O9 Co1 N1 . . 173.81(6) yes
O9 Co1 N2 . . 94.98(6) yes
N1 Co1 N2 . . 79.21(6) yes
O9 Co1 O1 . . 94.40(6) yes
N1 Co1 O1 . . 91.33(5) yes
N2 Co1 O1 . . 170.41(5) yes
O9 Co1 O4 . 2_566 87.74(5) yes
N1 Co1 O4 . 2_566 89.54(5) yes
N2 Co1 O4 . 2_566 84.46(5) yes
O1 Co1 O4 . 2_566 93.95(5) yes
O9 Co1 O5 . . 85.42(5) yes
N1 Co1 O5 . . 97.40(5) yes
N2 Co1 O5 . . 97.47(5) yes
O1 Co1 O5 . . 85.23(5) yes
O4 Co1 O5 2_566 . 173.03(5) yes
C13 O1 Co1 . . 131.03(11) ?
C13 O2 H2 . . 109.5 ?
C17 O4 Co1 . 2_566 129.86(11) ?
C18 O5 Co1 . . 143.28(11) ?
C22 O8 H8 . . 109.5 ?
Co1 O9 H9 . . 109.5 ?
Co1 O9 H9B . . 131.2(17) ?
H9 O9 H9B . . 105.5 ?
C1 N1 C12 . . 118.31(16) ?
C1 N1 Co1 . . 128.59(13) ?
C12 N1 Co1 . . 113.01(12) ?
C10 N2 C11 . . 118.19(15) ?
C10 N2 Co1 . . 128.66(13) ?
C11 N2 Co1 . . 112.83(11) ?
N1 C1 C2 . . 122.8(2) ?
N1 C1 H1 . . 118.6 ?
C2 C1 H1 . . 118.6 ?
C3 C2 C1 . . 119.1(2) ?
C3 C2 H2A . . 120.5 ?
C1 C2 H2A . . 120.5 ?
C2 C3 C4 . . 120.24(19) ?
C2 C3 H3 . . 119.9 ?
C4 C3 H3 . . 119.9 ?
C3 C4 C12 . . 116.83(19) ?
C3 C4 C5 . . 124.31(19) ?
C12 C4 C5 . . 118.8(2) ?
C6 C5 C4 . . 121.19(19) ?
C6 C5 H5 . . 119.4 ?
C4 C5 H5 . . 119.4 ?
C5 C6 C7 . . 121.62(19) ?
C5 C6 H6 . . 119.2 ?
C7 C6 H6 . . 119.2 ?
C8 C7 C11 . . 117.26(19) ?
C8 C7 C6 . . 124.17(19) ?
C11 C7 C6 . . 118.6(2) ?
C9 C8 C7 . . 119.57(18) ?
C9 C8 H8A . . 120.2 ?
C7 C8 H8A . . 120.2 ?
C8 C9 C10 . . 119.5(2) ?
C8 C9 H9A . . 120.2 ?
C10 C9 H9A . . 120.2 ?
N2 C10 C9 . . 122.85(19) ?
N2 C10 H10 . . 118.6 ?
C9 C10 H10 . . 118.6 ?
N2 C11 C7 . . 122.60(18) ?
N2 C11 C12 . . 117.39(15) ?
C7 C11 C12 . . 120.00(17) ?
N1 C12 C4 . . 122.75(18) ?
N1 C12 C11 . . 117.43(15) ?
C4 C12 C11 . . 119.80(17) ?
O1 C13 O2 . . 124.50(16) ?
O1 C13 C14 . . 119.91(15) ?
O2 C13 C14 . . 115.59(14) ?
C16 C14 C15 2_466 . 119.55(15) ?
C16 C14 C13 2_466 . 119.73(15) ?
C15 C14 C13 . . 120.67(14) ?
C16 C15 C14 . . 118.44(15) ?
C16 C15 C17 . . 116.36(14) ?
C14 C15 C17 . . 125.16(14) ?
C15 C16 C14 . 2_466 122.01(15) ?
C15 C16 H16 . . 119.0 ?
C14 C16 H16 2_466 . 119.0 ?
O4 C17 O3 . . 126.60(15) ?
O4 C17 C15 . . 115.95(14) ?
O3 C17 C15 . . 117.08(14) ?
O6 C18 O5 . . 123.67(15) ?
O6 C18 C19 . . 119.30(15) ?
O5 C18 C19 . . 116.88(14) ?
C20 C19 C21 . 2_575 118.91(15) ?
C20 C19 C18 . . 116.76(14) ?
C21 C19 C18 2_575 . 124.29(15) ?
C19 C20 C21 . . 121.42(16) ?
C19 C20 H20 . . 119.3 ?
C21 C20 H20 . . 119.3 ?
C20 C21 C19 . 2_575 119.67(16) ?
C20 C21 C22 . . 119.83(15) ?
C19 C21 C22 2_575 . 120.50(15) ?
O7 C22 O8 . . 124.14(16) ?
O7 C22 C21 . . 123.77(16) ?
O8 C22 C21 . . 112.08(14) ?

loop_
_geom_bond_atom_site_label_1
_geom_bond_atom_site_label_2
_geom_bond_site_symmetry_2
_geom_bond_distance
_geom_bond_publ_flag
Co1 O9 . 2.0834(13) yes
Co1 N1 . 2.1028(15) yes
Co1 N2 . 2.1103(14) yes
Co1 O1 . 2.1131(12) yes
Co1 O4 2_566 2.1220(12) yes
Co1 O5 . 2.1266(12) yes
O1 C13 . 1.229(2) ?
O2 C13 . 1.291(2) ?
O2 H2 . 0.8200 ?
O3 C17 . 1.256(2) ?
O4 C17 . 1.250(2) ?
O4 Co1 2_566 2.1220(12) ?
O5 C18 . 1.285(2) ?
O6 C18 . 1.220(2) ?
O7 C22 . 1.200(2) ?
O8 C22 . 1.314(2) ?
O8 H8 . 0.8200 ?
O9 H9 . 0.8200 ?
O9 H9B . 0.816(10) ?
N1 C1 . 1.324(2) ?
N1 C12 . 1.360(2) ?
N2 C10 . 1.321(2) ?
N2 C11 . 1.358(2) ?
C1 C2 . 1.397(3) ?
C1 H1 . 0.9300 ?
C2 C3 . 1.363(3) ?
C2 H2A . 0.9300 ?
C3 C4 . 1.404(3) ?
C3 H3 . 0.9300 ?
C4 C12 . 1.406(2) ?
C4 C5 . 1.436(3) ?
C5 C6 . 1.339(4) ?
C5 H5 . 0.9300 ?
C6 C7 . 1.436(3) ?
C6 H6 . 0.9300 ?
C7 C8 . 1.403(3) ?
C7 C11 . 1.405(2) ?
C8 C9 . 1.361(3) ?
C8 H8A . 0.9300 ?
C9 C10 . 1.393(3) ?
C9 H9A . 0.9300 ?
C10 H10 . 0.9300 ?
C11 C12 . 1.434(3) ?
C13 C14 . 1.491(2) ?
C14 C16 2_466 1.394(2) ?
C14 C15 . 1.401(2) ?
C15 C16 . 1.386(2) ?
C15 C17 . 1.524(2) ?
C16 C14 2_466 1.394(2) ?
C16 H16 . 0.9300 ?
C18 C19 . 1.517(2) ?
C19 C20 . 1.387(2) ?
C19 C21 2_575 1.397(2) ?
C20 C21 . 1.397(2) ?
C20 H20 . 0.9300 ?
C21 C19 2_575 1.397(2) ?
C21 C22 . 1.498(2) ?

loop_
_geom_hbond_atom_site_label_D
_geom_hbond_atom_site_label_H
_geom_hbond_atom_site_label_A
_geom_hbond_site_symmetry_A
_geom_hbond_distance_DH
_geom_hbond_distance_HA
_geom_hbond_distance_DA
_geom_hbond_angle_DHA
_geom_hbond_publ_flag
O2 H2 O5 . 0.82 1.69 2.494(3) 166 yes
C20 H20 O8 . 0.93 2.35 2.688(2) 101 yes
O8 H8 O3 1_654 0.82 1.82 2.597(2) 158 yes
O9 H9B O6 2_565 0.81(3) 1.94(2) 2.730(2) 163(2) yes
O9 H9 O3 2_566 0.82 1.91 2.668(2) 153 yes
C8 H8A O7 2_675 0.93 2.56 3.297(4) 137 yes
C16 H16 O2 2_466 0.93 2.41 2.741(2) 101 yes
